data_1542455
loop_
_publ_author_name
'Cunha, Anna C.'
'Jord\~ao, Alessandro K.'
'de Souza, Maria C. B. V.'
'Ferreira, Vitor F.'
'de Almeida, Maria C. B.'
'Wardell, James L.'
'Tiekink, Edward R. T.'

_publ_section_title
;
 1-Anilino-5-methyl-1<i>H</i>-1,2,3-triazole-4-carbaldehyde
;
_journal_coeditor_code ZQ4001
_journal_issue 1
_journal_name_full IUCrData
_journal_page_first x160038
_journal_paper_doi 10.1107/S2414314616000389
_journal_volume 1
_journal_year 2016
_chemical_formula_iupac 'C10 H10 N4 O'
_chemical_formula_moiety 'C10 H10 N4 O'
_chemical_formula_sum 'C10 H10 N4 O'
_chemical_formula_weight 202.22
_chemical_name_systematic
;
1-Anilino-5-methyl-1<i>H</i>-1,2,3-triazole-4-carbaldehyde
;
_space_group_crystal_system orthorhombic
_space_group_IT_number 61
_space_group_name_Hall '-P 2ac 2ab'
_space_group_name_H-M_alt 'P b c a'
_symmetry_space_group_name_Hall '-P 2ac 2ab'
_symmetry_space_group_name_H-M 'P b c a'
_atom_sites_solution_hydrogens mixed
_audit_creation_method SHELXL-2014/7
_cell_angle_alpha 90
_cell_angle_beta 90
_cell_angle_gamma 90
_cell_formula_units_Z 8
_cell_length_a 10.2208(5)
_cell_length_b 10.8693(6)
_cell_length_c 18.1059(6)
_cell_measurement_reflns_used 2601
_cell_measurement_temperature 120(2)
_cell_measurement_theta_max 27.48
_cell_measurement_theta_min 2.91
_cell_volume 2011.44(16)
_computing_cell_refinement
;
DENZO (Otwinowski & Minor, 1997) and COLLECT (Hooft, 1998)
;
_computing_data_collection
;
COLLECT (Hooft, 1998)
;
_computing_data_reduction
;
DENZO (Otwinowski & Minor, 1997) and COLLECT (Hooft, 1998)
;
_computing_molecular_graphics
;
ORTEP-3 for Windows (Farrugia, 2012),
DIAMOND (Brandenburg, 2006)
;
_computing_publication_material
;
publCIF (Westrip, 2010)
;
_computing_structure_refinement
;
SHELXL2014 (Sheldrick, 2015)
;
_computing_structure_solution
;
SHELXS97 (Sheldrick, 2008)
;
_diffrn_ambient_temperature 120(2)
_diffrn_detector_area_resol_mean 9.091
_diffrn_measured_fraction_theta_full 0.998
_diffrn_measured_fraction_theta_max 0.996
_diffrn_measurement_device_type 'Bruker--Nonius 95mm CCD camera on \k-goniostat'
_diffrn_measurement_method '\f & \w scans'
_diffrn_radiation_monochromator graphite
_diffrn_radiation_source 'Bruker-Nonius FR591 rotating anode'
_diffrn_radiation_type MoK\a
_diffrn_radiation_wavelength 0.71069
_diffrn_reflns_av_R_equivalents 0.0563
_diffrn_reflns_limit_h_max 13
_diffrn_reflns_limit_h_min -13
_diffrn_reflns_limit_k_max 12
_diffrn_reflns_limit_k_min -14
_diffrn_reflns_limit_l_max 23
_diffrn_reflns_limit_l_min -16
_diffrn_reflns_number 15215
_diffrn_reflns_theta_full 27.500
_diffrn_reflns_theta_max 27.538
_diffrn_reflns_theta_min 2.958
_diffrn_standards_decay_% 0
_diffrn_standards_number 0
_exptl_absorpt_coefficient_mu 0.092
_exptl_absorpt_correction_T_max 1.00000
_exptl_absorpt_correction_T_min 0.71305
_exptl_absorpt_correction_type multi-scan
_exptl_absorpt_process_details
;
(SADABS; Sheldrick, 2003)
;
_exptl_crystal_colour colourless
_exptl_crystal_density_diffrn 1.336
_exptl_crystal_description block
_exptl_crystal_F_000 848
_exptl_crystal_size_max 0.420
_exptl_crystal_size_mid 0.360
_exptl_crystal_size_min 0.140
_refine_diff_density_max 0.256
_refine_diff_density_min -0.249
_refine_ls_extinction_coef 0.008(2)
_refine_ls_extinction_expression Fc^*^=kFc[1+0.001xFc^2^\l^3^/sin(2\q)]^-1/4^
_refine_ls_extinction_method
;
SHELXL2014 (Sheldrick, 2014)
;
_refine_ls_goodness_of_fit_ref 1.047
_refine_ls_hydrogen_treatment mixed
_refine_ls_matrix_type full
_refine_ls_number_parameters 141
_refine_ls_number_reflns 2310
_refine_ls_number_restraints 1
_refine_ls_restrained_S_all 1.047
_refine_ls_R_factor_all 0.0757
_refine_ls_R_factor_gt 0.0467
_refine_ls_shift/su_max 0.001
_refine_ls_shift/su_mean 0.000
_refine_ls_structure_factor_coef Fsqd
_refine_ls_weighting_details 'w=1/[\s^2^(Fo^2^)+(0.0767P)^2^+0.2474P] where P=(Fo^2^+2Fc^2^)/3'
_refine_ls_weighting_scheme calc
_refine_ls_wR_factor_gt 0.1230
_refine_ls_wR_factor_ref 0.1378
_reflns_number_gt 1639
_reflns_number_total 2310
_reflns_threshold_expression 'I > 2\s(I)'
_cod_data_source_file zq4001sup1.cif
_cod_data_source_block I
_cod_depositor_comments 'Adding full bibliography for 1542455.cif.'
_cod_database_code 1542455
_cod_database_fobs_code 1542455
_shelx_space_group_comment
;
The symmetry employed for this shelxl refinement is uniquely defined
by the following loop, which should always be used as a source of
symmetry information in preference to the above space-group names.
They are only intended as comments.
;
_shelx_estimated_absorpt_t_min 0.962
_shelx_estimated_absorpt_t_max 0.987

loop_
_space_group_symop_operation_xyz
'x, y, z'
'x+1/2, -y+1/2, -z'
'-x, y+1/2, -z+1/2'
'-x+1/2, -y, z+1/2'
'-x, -y, -z'
'-x-1/2, y-1/2, z'
'x, -y-1/2, z-1/2'
'x-1/2, y, -z-1/2'

loop_
_atom_site_type_symbol
_atom_site_label
_atom_site_fract_x
_atom_site_fract_y
_atom_site_fract_z
_atom_site_U_iso_or_equiv
_atom_site_adp_type
_atom_site_calc_flag
_atom_site_occupancy
O O1 0.79842(12) 0.40421(12) 0.54426(7) 0.0402(4) Uani d 1
N N1 0.91541(13) 0.88492(13) 0.41939(7) 0.0247(3) Uani d 1
H H1N 0.8472(13) 0.9349(14) 0.4211(10) 0.030 Uiso d 1
N N2 0.88217(12) 0.76712(12) 0.44112(7) 0.0219(3) Uani d 1
N N3 0.81206(12) 0.69078(13) 0.39631(7) 0.0248(3) Uani d 1
N N4 0.79436(12) 0.58967(13) 0.43324(7) 0.0238(3) Uani d 1
C C1 0.85041(15) 0.60189(15) 0.50173(8) 0.0229(4) Uani d 1
C C2 0.90728(15) 0.71584(15) 0.50683(8) 0.0233(4) Uani d 1
C C3 0.98009(17) 0.77895(18) 0.56623(9) 0.0348(5) Uani d 1
H H3A 1.0446 0.8348 0.5444 0.052 Uiso calc 1
H H3B 1.0250 0.7178 0.5969 0.052 Uiso calc 1
H H3C 0.9189 0.8261 0.5968 0.052 Uiso calc 1
C C4 0.99103(15) 0.89324(15) 0.35369(8) 0.0227(4) Uani d 1
C C5 1.08721(16) 0.80734(16) 0.33814(9) 0.0287(4) Uani d 1
H H5 1.1020 0.7401 0.3706 0.034 Uiso calc 1
C C6 1.16142(17) 0.82057(18) 0.27480(10) 0.0344(5) Uani d 1
H H6 1.2264 0.7611 0.2633 0.041 Uiso calc 1
C C7 1.14220(17) 0.91920(18) 0.22815(10) 0.0347(5) Uani d 1
H H7 1.1929 0.9271 0.1844 0.042 Uiso calc 1
C C8 1.04906(16) 1.00614(17) 0.24536(9) 0.0311(4) Uani d 1
H H8 1.0377 1.0756 0.2142 0.037 Uiso calc 1
C C9 0.97184(15) 0.99312(15) 0.30771(9) 0.0259(4) Uani d 1
H H9 0.9063 1.0523 0.3188 0.031 Uiso calc 1
C C10 0.84565(17) 0.50441(17) 0.55572(10) 0.0315(4) Uani d 1
H H10 0.8818 0.5199 0.6032 0.038 Uiso calc 1

loop_
_atom_site_aniso_label
_atom_site_aniso_U_11
_atom_site_aniso_U_22
_atom_site_aniso_U_33
_atom_site_aniso_U_12
_atom_site_aniso_U_13
_atom_site_aniso_U_23
O1 0.0422(8) 0.0268(8) 0.0518(9) -0.0059(6) -0.0096(6) 0.0107(6)
N1 0.0283(7) 0.0169(7) 0.0289(7) 0.0013(6) 0.0038(6) 0.0016(6)
N2 0.0249(7) 0.0178(7) 0.0231(7) -0.0021(6) 0.0009(5) -0.0018(5)
N3 0.0271(7) 0.0229(8) 0.0246(7) -0.0037(6) -0.0002(5) -0.0033(6)
N4 0.0253(7) 0.0211(8) 0.0250(7) -0.0009(6) 0.0003(5) -0.0014(6)
C1 0.0209(8) 0.0225(9) 0.0251(9) 0.0000(6) -0.0016(6) 0.0001(6)
C2 0.0230(8) 0.0226(9) 0.0242(8) 0.0014(7) -0.0019(6) 0.0013(6)
C3 0.0390(10) 0.0330(11) 0.0325(10) -0.0082(8) -0.0130(7) 0.0001(8)
C4 0.0246(8) 0.0210(9) 0.0224(8) -0.0042(7) -0.0014(6) -0.0011(6)
C5 0.0274(8) 0.0259(10) 0.0328(9) 0.0004(7) 0.0014(7) 0.0034(7)
C6 0.0273(9) 0.0358(12) 0.0401(11) 0.0027(8) 0.0073(7) -0.0010(8)
C7 0.0325(10) 0.0409(12) 0.0306(10) -0.0068(8) 0.0076(7) 0.0025(8)
C8 0.0351(9) 0.0292(10) 0.0289(9) -0.0075(7) -0.0009(7) 0.0061(7)
C9 0.0274(8) 0.0223(9) 0.0282(9) -0.0019(7) -0.0018(7) -0.0009(7)
C10 0.0310(9) 0.0273(10) 0.0363(10) -0.0017(8) -0.0078(7) 0.0044(8)

loop_
_atom_type_symbol
_atom_type_description
_atom_type_scat_dispersion_real
_atom_type_scat_dispersion_imag
_atom_type_scat_source
C C 0.0033 0.0016 'International Tables Vol C Tables 4.2.6.8 and 6.1.1.4'
H H 0.0000 0.0000 'International Tables Vol C Tables 4.2.6.8 and 6.1.1.4'
N N 0.0061 0.0033 'International Tables Vol C Tables 4.2.6.8 and 6.1.1.4'
O O 0.0106 0.0060 'International Tables Vol C Tables 4.2.6.8 and 6.1.1.4'

loop_
_geom_angle_atom_site_label_1
_geom_angle_atom_site_label_2
_geom_angle_atom_site_label_3
_geom_angle
N2 N1 C4 115.52(13)
N2 N1 H1N 111.4(12)
C4 N1 H1N 114.8(12)
C2 N2 N3 112.09(13)
C2 N2 N1 126.28(13)
N3 N2 N1 121.57(12)
N4 N3 N2 106.36(12)
N3 N4 C1 108.97(13)
C2 C1 N4 108.98(14)
C2 C1 C10 129.21(15)
N4 C1 C10 121.81(15)
N2 C2 C1 103.59(13)
N2 C2 C3 123.40(15)
C1 C2 C3 133.01(15)
C2 C3 H3A 109.5
C2 C3 H3B 109.5
H3A C3 H3B 109.5
C2 C3 H3C 109.5
H3A C3 H3C 109.5
H3B C3 H3C 109.5
C9 C4 C5 120.52(15)
C9 C4 N1 118.49(14)
C5 C4 N1 120.88(14)
C6 C5 C4 119.21(16)
C6 C5 H5 120.4
C4 C5 H5 120.4
C7 C6 C5 120.72(17)
C7 C6 H6 119.6
C5 C6 H6 119.6
C8 C7 C6 119.56(16)
C8 C7 H7 120.2
C6 C7 H7 120.2
C7 C8 C9 120.55(16)
C7 C8 H8 119.7
C9 C8 H8 119.7
C4 C9 C8 119.38(16)
C4 C9 H9 120.3
C8 C9 H9 120.3
O1 C10 C1 123.98(16)
O1 C10 H10 118.0
C1 C10 H10 118.0

loop_
_geom_bond_atom_site_label_1
_geom_bond_atom_site_label_2
_geom_bond_distance
O1 C10 1.209(2)
N1 N2 1.3818(18)
N1 C4 1.421(2)
N1 H1N 0.885(9)
N2 C2 1.3387(19)
N2 N3 1.3639(17)
N3 N4 1.2990(18)
N4 C1 1.372(2)
C1 C2 1.371(2)
C1 C10 1.442(2)
C2 C3 1.477(2)
C3 H3A 0.9800
C3 H3B 0.9800
C3 H3C 0.9800
C4 C9 1.382(2)
C4 C5 1.385(2)
C5 C6 1.383(2)
C5 H5 0.9500
C6 C7 1.379(3)
C6 H6 0.9500
C7 C8 1.377(3)
C7 H7 0.9500
C8 C9 1.385(2)
C8 H8 0.9500
C9 H9 0.9500
C10 H10 0.9500

loop_
_geom_hbond_atom_site_label_D
_geom_hbond_atom_site_label_H
_geom_hbond_atom_site_label_A
_geom_hbond_site_symmetry_A
_geom_hbond_distance_DH
_geom_hbond_distance_HA
_geom_hbond_distance_DA
_geom_hbond_angle_DHA
N1 H1N N4 6_765 0.885(15) 2.230(15) 3.101(2) 167.8(13)
C3 H3C O1 6_765 0.98 2.56 3.181(2) 121
C5 H5 O1 5_766 0.95 2.42 3.345(2) 163

loop_
_geom_torsion_atom_site_label_1
_geom_torsion_atom_site_label_2
_geom_torsion_atom_site_label_3
_geom_torsion_atom_site_label_4
_geom_torsion
C4 N1 N2 C2 124.41(16)
C4 N1 N2 N3 -58.74(18)
C2 N2 N3 N4 -1.04(17)
N1 N2 N3 N4 -178.30(12)
N2 N3 N4 C1 1.16(16)
N3 N4 C1 C2 -0.93(17)
N3 N4 C1 C10 179.48(15)
N3 N2 C2 C1 0.45(17)
N1 N2 C2 C1 177.56(14)
N3 N2 C2 C3 -179.19(15)
N1 N2 C2 C3 -2.1(2)
N4 C1 C2 N2 0.27(17)
C10 C1 C2 N2 179.83(16)
N4 C1 C2 C3 179.87(17)
C10 C1 C2 C3 -0.6(3)
N2 N1 C4 C9 146.17(14)
N2 N1 C4 C5 -37.6(2)
C9 C4 C5 C6 -1.9(2)
N1 C4 C5 C6 -178.06(15)
C4 C5 C6 C7 1.3(3)
C5 C6 C7 C8 0.8(3)
C6 C7 C8 C9 -2.1(3)
C5 C4 C9 C8 0.6(2)
N1 C4 C9 C8 176.79(14)
C7 C8 C9 C4 1.5(3)
C2 C1 C10 O1 -176.00(18)
N4 C1 C10 O1 3.5(3)
